data_7239089
loop_
_publ_author_name
'Tanaka, Kazuki'
'Aratani, Naoki'
'Kuzuhara, Daiki'
'Sakamoto, Sadaaki'
'Okujima, Tetsuo'
'Ono, Noboru'
'Uno, Hidemitsu'
'Yamada, Hiroko'

_publ_section_title
;
 A soluble bispentacenequinone precursor for creation of directly
 6,6&#x2032;-linked bispentacenes and a
 tetracyanobipentacenequinodimethane
;
_journal_issue 35
_journal_name_full 'RSC Advances'
_journal_page_first 15310
_journal_paper_doi 10.1039/c3ra41914b
_journal_volume 3
_journal_year 2013
_chemical_formula_moiety 'C64 H50, 3(C H Cl3)'
_chemical_formula_sum 'C67 H53 Cl9'
_chemical_formula_weight 1177.14
_space_group_IT_number 14
_space_group_name_Hall '-P 2ybc'
_space_group_name_H-M_alt 'P 1 21/c 1'
_symmetry_cell_setting monoclinic
_symmetry_Int_Tables_number 14
_symmetry_space_group_name_Hall '-P 2ybc'
_symmetry_space_group_name_H-M 'P 1 21/c 1'
_atom_sites_solution_hydrogens geom
_atom_sites_solution_primary direct
_atom_sites_solution_secondary difmap
_audit_creation_method SHELXL-97
_cell_angle_alpha 90.00
_cell_angle_beta 90.352(2)
_cell_angle_gamma 90.00
_cell_formula_units_Z 4
_cell_length_a 24.018(3)
_cell_length_b 10.2100(14)
_cell_length_c 22.028(3)
_cell_measurement_reflns_used 2628
_cell_measurement_temperature 90(2)
_cell_measurement_theta_max 24.89
_cell_measurement_theta_min 2.50
_cell_volume 5401.7(12)
_computing_cell_refinement 'Bruker SAINT'
_computing_data_collection 'Bruker APEX2'
_computing_data_reduction 'Bruker SAINT'
_computing_molecular_graphics 'Bruker SHELXTL'
_computing_publication_material 'Bruker SHELXTL'
_computing_structure_refinement 'SHELXL-97 (Sheldrick, 1997)'
_computing_structure_solution 'SHELXS-97 (Sheldrick, 1990)'
_diffrn_ambient_temperature 90(2)
_diffrn_detector_area_resol_mean 8.366
_diffrn_measured_fraction_theta_full 0.994
_diffrn_measured_fraction_theta_max 0.994
_diffrn_measurement_device_type 'Bruker APEX-II CCD'
_diffrn_measurement_method '\f and \w scans'
_diffrn_radiation_monochromator graphite
_diffrn_radiation_source 'fine-focus sealed tube'
_diffrn_radiation_type MoK\a
_diffrn_radiation_wavelength 0.71073
_diffrn_reflns_av_R_equivalents 0.0821
_diffrn_reflns_av_sigmaI/netI 0.1223
_diffrn_reflns_limit_h_max 26
_diffrn_reflns_limit_h_min -29
_diffrn_reflns_limit_k_max 12
_diffrn_reflns_limit_k_min -12
_diffrn_reflns_limit_l_max 22
_diffrn_reflns_limit_l_min -27
_diffrn_reflns_number 27392
_diffrn_reflns_theta_full 26.00
_diffrn_reflns_theta_max 26.00
_diffrn_reflns_theta_min 0.85
_diffrn_standards_number 0
_exptl_absorpt_coefficient_mu 0.511
_exptl_absorpt_correction_T_max 0.9949
_exptl_absorpt_correction_T_min 0.9046
_exptl_absorpt_correction_type empirical
_exptl_absorpt_process_details
;
SADABS Sheldrick 1996
;
_exptl_crystal_colour colorless
_exptl_crystal_density_diffrn 1.448
_exptl_crystal_density_method 'not measured'
_exptl_crystal_description prism
_exptl_crystal_F_000 2432
_exptl_crystal_size_max 0.20
_exptl_crystal_size_mid 0.05
_exptl_crystal_size_min 0.01
_refine_diff_density_max 0.783
_refine_diff_density_min -0.711
_refine_diff_density_rms 0.101
_refine_ls_extinction_method none
_refine_ls_goodness_of_fit_ref 1.015
_refine_ls_hydrogen_treatment constr
_refine_ls_matrix_type full
_refine_ls_number_parameters 685
_refine_ls_number_reflns 10549
_refine_ls_number_restraints 0
_refine_ls_restrained_S_all 1.015
_refine_ls_R_factor_all 0.1651
_refine_ls_R_factor_gt 0.0774
_refine_ls_shift/su_max 0.000
_refine_ls_shift/su_mean 0.000
_refine_ls_structure_factor_coef Fsqd
_refine_ls_weighting_details 'calc w=1/[\s^2^(Fo^2^)+(0.1180P)^2^+5.7886P] where P=(Fo^2^+2Fc^2^)/3'
_refine_ls_weighting_scheme calc
_refine_ls_wR_factor_gt 0.1927
_refine_ls_wR_factor_ref 0.2429
_reflns_number_gt 5290
_reflns_number_total 10549
_reflns_threshold_expression >2sigma(I)
_cod_data_source_file c3ra41914b.txt
_cod_data_source_block 20915kaz
_cod_depositor_comments
;
The following automatic conversions were performed:

data item '_symmetry_cell_setting' value 'Monoclinic' was changed to
'monoclinic' in accordance with the
/home/saulius/struct/COD-crude-data/automatic-downloads/DataCite-retrospective/RSC/depositions/lib/dictionaries/cif_core.dic
dictionary named 'cif_core.dic' version 2.4.2 last updated on
2011-04-26.

Automatic conversion script
Id: cif_fix_values 6909 2019-04-08 15:41:33Z antanas 
;
_cod_original_cell_volume 5401.5(13)
_cod_original_sg_symbol_H-M P2(1)/c
_cod_database_code 7239089

loop_
_symmetry_equiv_pos_as_xyz
'x, y, z'
'-x, y+1/2, -z+1/2'
'-x, -y, -z'
'x, -y-1/2, z-1/2'

loop_
_atom_site_label
_atom_site_type_symbol
_atom_site_fract_x
_atom_site_fract_y
_atom_site_fract_z
_atom_site_U_iso_or_equiv
_atom_site_adp_type
_atom_site_occupancy
_atom_site_symmetry_multiplicity
_atom_site_calc_flag
_atom_site_refinement_flags
C1 C 0.0573(2) 1.0698(6) 0.6074(2) 0.0246(13) Uani 1 1 d .
H30 H 0.0921 1.1195 0.6144 0.029 Uiso 1 1 calc R
H31 H 0.0336 1.1214 0.5794 0.029 Uiso 1 1 calc R
C2 C 0.0284(2) 1.0544(6) 0.6651(3) 0.0328(15) Uani 1 1 d .
H32 H -0.0088 1.0959 0.6624 0.039 Uiso 1 1 calc R
H33 H 0.0498 1.0989 0.6977 0.039 Uiso 1 1 calc R
C3 C 0.0219(2) 0.9087(6) 0.6806(2) 0.0259(14) Uani 1 1 d .
H34 H 0.0030 0.8954 0.7205 0.031 Uiso 1 1 calc R
C4 C -0.0106(2) 0.8485(6) 0.6284(3) 0.0283(14) Uani 1 1 d .
H1 H -0.0452 0.8045 0.6331 0.034 Uiso 1 1 calc R
C5 C 0.0163(2) 0.8650(6) 0.5716(2) 0.0244(13) Uani 1 1 d .
H2 H 0.0017 0.8337 0.5341 0.029 Uiso 1 1 calc R
C6 C 0.0714(2) 0.9387(5) 0.5776(2) 0.0196(12) Uani 1 1 d .
H35 H 0.0902 0.9503 0.5375 0.024 Uiso 1 1 calc R
C7 C 0.1067(2) 0.8613(5) 0.6221(2) 0.0166(12) Uani 1 1 d .
C8 C 0.1566(2) 0.8028(5) 0.6124(2) 0.0146(11) Uani 1 1 d .
H3 H 0.1729 0.8073 0.5732 0.017 Uiso 1 1 calc R
C9 C 0.1854(2) 0.7336(5) 0.6606(2) 0.0132(11) Uani 1 1 d .
C10 C 0.2361(2) 0.6688(5) 0.6510(2) 0.0129(11) Uani 1 1 d .
C11 C 0.2622(2) 0.6024(5) 0.7007(2) 0.0128(11) Uani 1 1 d .
C12 C 0.3134(2) 0.5321(5) 0.6932(2) 0.0129(11) Uani 1 1 d .
H4 H 0.3295 0.5257 0.6541 0.015 Uiso 1 1 calc R
C13 C 0.3391(2) 0.4745(5) 0.7415(2) 0.0152(11) Uani 1 1 d .
C14 C 0.3938(2) 0.4000(5) 0.7419(2) 0.0212(13) Uani 1 1 d .
H36 H 0.4097 0.3908 0.7003 0.025 Uiso 1 1 calc R
C15 C 0.3838(2) 0.2655(6) 0.7726(2) 0.0218(13) Uani 1 1 d .
H5 H 0.3920 0.1838 0.7540 0.026 Uiso 1 1 calc R
C16 C 0.3613(2) 0.2781(6) 0.8315(3) 0.0265(14) Uani 1 1 d .
H6 H 0.3530 0.2058 0.8570 0.032 Uiso 1 1 calc R
C17 C 0.3519(2) 0.4208(6) 0.8494(2) 0.0209(13) Uani 1 1 d .
H37 H 0.3356 0.4289 0.8908 0.025 Uiso 1 1 calc R
C18 C 0.4092(2) 0.4882(6) 0.8451(2) 0.0227(13) Uani 1 1 d .
H38 H 0.4051 0.5823 0.8549 0.027 Uiso 1 1 calc R
H39 H 0.4348 0.4490 0.8754 0.027 Uiso 1 1 calc R
C19 C 0.4330(2) 0.4753(6) 0.7855(2) 0.0220(13) Uani 1 1 d .
H40 H 0.4690 0.4284 0.7886 0.026 Uiso 1 1 calc R
H41 H 0.4404 0.5635 0.7686 0.026 Uiso 1 1 calc R
C20 C 0.3155(2) 0.4833(5) 0.8015(2) 0.0154(11) Uani 1 1 d .
C21 C 0.2666(2) 0.5457(5) 0.8094(2) 0.0164(12) Uani 1 1 d .
H7 H 0.2508 0.5481 0.8489 0.020 Uiso 1 1 calc R
C22 C 0.2376(2) 0.6082(5) 0.7606(2) 0.0152(11) Uani 1 1 d .
C23 C 0.1876(2) 0.6766(5) 0.7690(2) 0.0135(11) Uani 1 1 d .
C24 C 0.1602(2) 0.7340(5) 0.7195(2) 0.0142(11) Uani 1 1 d .
C25 C 0.1064(2) 0.7916(5) 0.7269(2) 0.0173(12) Uani 1 1 d .
H8 H 0.0891 0.7884 0.7655 0.021 Uiso 1 1 calc R
C26 C 0.0797(2) 0.8508(5) 0.6801(2) 0.0184(12) Uani 1 1 d .
C27 C 0.1641(2) 0.6942(5) 0.8317(2) 0.0133(11) Uani 1 1 d .
C28 C 0.1744(2) 0.8093(6) 0.8626(2) 0.0259(14) Uani 1 1 d .
H9 H 0.1972 0.8745 0.8447 0.031 Uiso 1 1 calc R
C29 C 0.1518(2) 0.8312(6) 0.9196(2) 0.0249(14) Uani 1 1 d .
H10 H 0.1599 0.9101 0.9408 0.030 Uiso 1 1 calc R
C30 C 0.1178(2) 0.7380(5) 0.9454(2) 0.0195(12) Uani 1 1 d .
H11 H 0.1014 0.7535 0.9839 0.023 Uiso 1 1 calc R
C31 C 0.1075(2) 0.6226(6) 0.9151(2) 0.0251(14) Uani 1 1 d .
H12 H 0.0847 0.5574 0.9331 0.030 Uiso 1 1 calc R
C32 C 0.1306(2) 0.6015(5) 0.8580(2) 0.0199(12) Uani 1 1 d .
H13 H 0.1230 0.5221 0.8371 0.024 Uiso 1 1 calc R
C33 C 0.1678(2) 0.2421(5) 0.5365(2) 0.0229(13) Uani 1 1 d .
H42 H 0.1471 0.2491 0.5756 0.027 Uiso 1 1 calc R
C34 C 0.1281(2) 0.2396(6) 0.4808(3) 0.0269(14) Uani 1 1 d .
H43 H 0.1026 0.1638 0.4843 0.032 Uiso 1 1 calc R
H44 H 0.1052 0.3203 0.4805 0.032 Uiso 1 1 calc R
C35 C 0.1577(3) 0.2306(6) 0.4259(3) 0.0329(15) Uani 1 1 d .
H45 H 0.1488 0.3077 0.4004 0.039 Uiso 1 1 calc R
H46 H 0.1453 0.1515 0.4037 0.039 Uiso 1 1 calc R
C36 C 0.2208(2) 0.2236(5) 0.4352(2) 0.0217(13) Uani 1 1 d .
H47 H 0.2414 0.2167 0.3960 0.026 Uiso 1 1 calc R
C37 C 0.2311(2) 0.1058(6) 0.4769(2) 0.0251(13) Uani 1 1 d .
H14 H 0.2540 0.0335 0.4665 0.030 Uiso 1 1 calc R
C38 C 0.2024(3) 0.1171(6) 0.5329(3) 0.0294(14) Uani 1 1 d .
H15 H 0.2044 0.0539 0.5645 0.035 Uiso 1 1 calc R
C39 C 0.2067(2) 0.3552(5) 0.5270(2) 0.0183(12) Uani 1 1 d .
C40 C 0.2152(2) 0.4573(5) 0.5651(2) 0.0154(11) Uani 1 1 d .
H16 H 0.1954 0.4611 0.6023 0.018 Uiso 1 1 calc R
C41 C 0.2534(2) 0.5597(5) 0.5503(2) 0.0124(11) Uani 1 1 d .
C42 C 0.2632(2) 0.6642(5) 0.5896(2) 0.0124(11) Uani 1 1 d .
C43 C 0.2998(2) 0.7671(5) 0.5718(2) 0.0143(11) Uani 1 1 d .
C44 C 0.3109(2) 0.8758(5) 0.6107(2) 0.0160(12) Uani 1 1 d .
H17 H 0.2935 0.8803 0.6493 0.019 Uiso 1 1 calc R
C45 C 0.3463(2) 0.9736(5) 0.5933(2) 0.0164(12) Uani 1 1 d .
C46 C 0.3624(2) 1.0953(6) 0.6281(2) 0.0226(13) Uani 1 1 d .
H48 H 0.3436 1.0999 0.6684 0.027 Uiso 1 1 calc R
C47 C 0.3480(3) 1.2130(6) 0.5880(3) 0.0308(15) Uani 1 1 d .
H18 H 0.3243 1.2825 0.6003 0.037 Uiso 1 1 calc R
C48 C 0.3742(2) 1.2066(5) 0.5306(3) 0.0252(13) Uani 1 1 d .
H19 H 0.3699 1.2712 0.4999 0.030 Uiso 1 1 calc R
C49 C 0.4100(2) 1.0840(5) 0.5237(2) 0.0162(11) Uani 1 1 d .
H49 H 0.4281 1.0796 0.4830 0.019 Uiso 1 1 calc R
C50 C 0.4529(2) 1.0865(6) 0.5755(2) 0.0228(13) Uani 1 1 d .
H50 H 0.4761 1.0065 0.5736 0.027 Uiso 1 1 calc R
H51 H 0.4776 1.1632 0.5705 0.027 Uiso 1 1 calc R
C51 C 0.4261(2) 1.0935(6) 0.6345(3) 0.0254(13) Uani 1 1 d .
H52 H 0.4386 1.1737 0.6558 0.030 Uiso 1 1 calc R
H53 H 0.4375 1.0170 0.6592 0.030 Uiso 1 1 calc R
C52 C 0.3729(2) 0.9674(5) 0.5351(2) 0.0171(12) Uani 1 1 d .
C53 C 0.3633(2) 0.8649(5) 0.4975(2) 0.0135(11) Uani 1 1 d .
H20 H 0.3811 0.8627 0.4591 0.016 Uiso 1 1 calc R
C54 C 0.3273(2) 0.7609(5) 0.5137(2) 0.0126(11) Uani 1 1 d .
C55 C 0.3191(2) 0.6511(5) 0.4757(2) 0.0132(11) Uani 1 1 d .
C56 C 0.2827(2) 0.5510(5) 0.4929(2) 0.0123(11) Uani 1 1 d .
C57 C 0.2730(2) 0.4409(5) 0.4546(2) 0.0155(11) Uani 1 1 d .
H21 H 0.2923 0.4341 0.4172 0.019 Uiso 1 1 calc R
C58 C 0.2364(2) 0.3449(5) 0.4708(2) 0.0180(12) Uani 1 1 d .
C59 C 0.3499(2) 0.6425(5) 0.4168(2) 0.0153(11) Uani 1 1 d .
C60 C 0.3259(3) 0.6852(6) 0.3638(2) 0.0268(14) Uani 1 1 d .
H22 H 0.2895 0.7213 0.3646 0.032 Uiso 1 1 calc R
C61 C 0.3538(3) 0.6767(6) 0.3091(3) 0.0296(15) Uani 1 1 d .
H23 H 0.3368 0.7105 0.2733 0.035 Uiso 1 1 calc R
C62 C 0.4050(3) 0.6209(6) 0.3057(2) 0.0257(14) Uani 1 1 d .
H24 H 0.4238 0.6140 0.2680 0.031 Uiso 1 1 calc R
C63 C 0.4290(3) 0.5747(9) 0.3581(3) 0.055(2) Uani 1 1 d .
H25 H 0.4646 0.5344 0.3567 0.066 Uiso 1 1 calc R
C64 C 0.4017(3) 0.5864(8) 0.4133(3) 0.044(2) Uani 1 1 d .
H26 H 0.4192 0.5550 0.4492 0.053 Uiso 1 1 calc R
C65 C 0.0440(3) 0.5162(7) 0.6355(3) 0.0426(18) Uani 1 1 d .
H27 H 0.0503 0.6095 0.6475 0.051 Uiso 1 1 calc R
Cl1 Cl 0.08642(8) 0.41786(19) 0.68075(8) 0.0486(5) Uani 1 1 d .
Cl2 Cl -0.02724(9) 0.4792(2) 0.64698(11) 0.0701(7) Uani 1 1 d .
Cl3 Cl 0.06026(10) 0.5004(2) 0.55871(9) 0.0683(7) Uani 1 1 d .
C66 C 0.2003(3) 0.3956(8) 0.2236(3) 0.060(2) Uani 1 1 d .
H28 H 0.1867 0.4532 0.1899 0.072 Uiso 1 1 calc R
Cl4 Cl 0.25561(9) 0.4738(2) 0.26170(9) 0.0576(6) Uani 1 1 d .
Cl5 Cl 0.14484(10) 0.3649(3) 0.27427(11) 0.0756(7) Uani 1 1 d .
Cl6 Cl 0.22383(10) 0.2471(2) 0.19309(11) 0.0746(7) Uani 1 1 d .
C67 C 0.4457(3) 0.8281(6) 0.0920(3) 0.0292(14) Uani 1 1 d .
H29 H 0.4141 0.7717 0.0779 0.035 Uiso 1 1 calc R
Cl7 Cl 0.45844(8) 0.79415(19) 0.16772(8) 0.0519(5) Uani 1 1 d .
Cl8 Cl 0.42717(6) 0.99227(15) 0.08048(6) 0.0294(4) Uani 1 1 d .
Cl9 Cl 0.50490(8) 0.7909(2) 0.04756(9) 0.0579(6) Uani 1 1 d .

loop_
_atom_site_aniso_label
_atom_site_aniso_U_11
_atom_site_aniso_U_22
_atom_site_aniso_U_33
_atom_site_aniso_U_23
_atom_site_aniso_U_13
_atom_site_aniso_U_12
C1 0.021(3) 0.030(3) 0.023(3) 0.006(3) 0.002(2) 0.003(3)
C2 0.018(3) 0.035(4) 0.045(4) -0.012(3) -0.015(3) 0.008(3)
C3 0.019(3) 0.038(4) 0.021(3) 0.009(3) 0.006(2) 0.012(3)
C4 0.013(3) 0.028(3) 0.044(4) 0.005(3) -0.002(3) 0.000(3)
C5 0.022(3) 0.028(3) 0.023(3) -0.005(3) -0.008(2) 0.003(3)
C6 0.019(3) 0.027(3) 0.013(3) 0.004(2) -0.001(2) 0.008(2)
C7 0.017(3) 0.021(3) 0.013(3) 0.001(2) 0.000(2) 0.002(2)
C8 0.020(3) 0.015(3) 0.008(2) 0.002(2) 0.001(2) -0.001(2)
C9 0.013(3) 0.015(3) 0.012(3) 0.000(2) 0.002(2) -0.006(2)
C10 0.014(3) 0.015(3) 0.009(2) 0.001(2) 0.001(2) 0.001(2)
C11 0.010(3) 0.017(3) 0.011(3) 0.000(2) 0.000(2) -0.001(2)
C12 0.015(3) 0.015(3) 0.008(2) 0.000(2) 0.000(2) -0.001(2)
C13 0.012(3) 0.020(3) 0.013(3) -0.001(2) 0.001(2) -0.002(2)
C14 0.024(3) 0.027(3) 0.012(3) 0.005(2) 0.002(2) 0.007(3)
C15 0.024(3) 0.021(3) 0.021(3) 0.001(2) -0.004(2) 0.008(3)
C16 0.030(4) 0.025(3) 0.025(3) 0.011(3) -0.001(3) -0.001(3)
C17 0.019(3) 0.035(3) 0.008(3) 0.004(2) -0.002(2) 0.005(3)
C18 0.017(3) 0.033(3) 0.018(3) 0.000(3) -0.008(2) 0.009(3)
C19 0.011(3) 0.028(3) 0.026(3) 0.003(3) -0.003(2) 0.004(2)
C20 0.019(3) 0.019(3) 0.009(2) 0.002(2) -0.004(2) -0.001(2)
C21 0.015(3) 0.025(3) 0.009(3) 0.003(2) 0.001(2) -0.002(2)
C22 0.017(3) 0.018(3) 0.011(3) 0.002(2) 0.002(2) -0.002(2)
C23 0.013(3) 0.015(3) 0.012(3) -0.001(2) 0.005(2) -0.006(2)
C24 0.014(3) 0.019(3) 0.009(2) 0.001(2) -0.001(2) -0.002(2)
C25 0.017(3) 0.023(3) 0.012(3) -0.001(2) 0.003(2) 0.003(2)
C26 0.014(3) 0.023(3) 0.019(3) -0.003(2) -0.002(2) 0.003(2)
C27 0.010(3) 0.025(3) 0.005(2) 0.002(2) -0.0009(19) 0.003(2)
C28 0.028(3) 0.031(3) 0.019(3) -0.001(3) 0.010(2) -0.013(3)
C29 0.035(4) 0.021(3) 0.019(3) -0.007(2) 0.001(3) -0.005(3)
C30 0.024(3) 0.028(3) 0.007(3) -0.001(2) 0.003(2) 0.000(3)
C31 0.029(3) 0.031(3) 0.016(3) 0.001(2) 0.007(2) -0.006(3)
C32 0.029(3) 0.017(3) 0.014(3) -0.003(2) 0.006(2) -0.008(3)
C33 0.027(3) 0.022(3) 0.019(3) -0.003(2) 0.003(2) -0.010(3)
C34 0.026(3) 0.017(3) 0.038(4) -0.007(3) -0.003(3) -0.006(3)
C35 0.037(4) 0.021(3) 0.040(4) -0.003(3) -0.018(3) -0.006(3)
C36 0.028(3) 0.021(3) 0.016(3) -0.008(2) 0.005(2) -0.003(3)
C37 0.029(3) 0.018(3) 0.029(3) -0.007(3) -0.004(3) 0.004(3)
C38 0.031(4) 0.022(3) 0.035(4) 0.004(3) -0.004(3) -0.010(3)
C39 0.015(3) 0.020(3) 0.021(3) 0.002(2) 0.000(2) 0.001(2)
C40 0.014(3) 0.019(3) 0.013(3) 0.001(2) 0.004(2) 0.000(2)
C41 0.017(3) 0.010(3) 0.010(2) 0.006(2) 0.002(2) 0.003(2)
C42 0.009(3) 0.018(3) 0.010(3) 0.003(2) -0.001(2) 0.003(2)
C43 0.015(3) 0.018(3) 0.009(2) 0.000(2) 0.001(2) 0.004(2)
C44 0.015(3) 0.019(3) 0.014(3) -0.005(2) 0.001(2) 0.001(2)
C45 0.016(3) 0.017(3) 0.016(3) -0.005(2) -0.001(2) 0.000(2)
C46 0.020(3) 0.026(3) 0.022(3) -0.013(2) 0.010(2) -0.010(3)
C47 0.032(4) 0.020(3) 0.041(4) -0.011(3) -0.001(3) 0.000(3)
C48 0.027(3) 0.012(3) 0.036(3) 0.002(3) 0.000(3) -0.003(3)
C49 0.020(3) 0.017(3) 0.012(3) -0.001(2) 0.004(2) -0.005(2)
C50 0.020(3) 0.021(3) 0.027(3) -0.003(3) -0.003(2) -0.008(3)
C51 0.027(3) 0.018(3) 0.031(3) -0.006(3) -0.005(3) -0.005(3)
C52 0.014(3) 0.015(3) 0.022(3) 0.000(2) 0.002(2) 0.001(2)
C53 0.011(3) 0.016(3) 0.014(3) -0.001(2) 0.003(2) -0.001(2)
C54 0.009(3) 0.019(3) 0.009(2) 0.003(2) -0.0019(19) 0.004(2)
C55 0.012(3) 0.016(3) 0.012(3) 0.003(2) 0.001(2) 0.002(2)
C56 0.011(3) 0.013(3) 0.012(3) 0.001(2) -0.006(2) 0.003(2)
C57 0.014(3) 0.022(3) 0.010(3) -0.001(2) 0.000(2) 0.003(2)
C58 0.016(3) 0.022(3) 0.016(3) -0.002(2) -0.006(2) -0.001(2)
C59 0.017(3) 0.015(3) 0.014(3) -0.007(2) 0.001(2) -0.001(2)
C60 0.029(4) 0.032(4) 0.019(3) 0.005(3) 0.005(3) 0.011(3)
C61 0.032(4) 0.040(4) 0.017(3) 0.010(3) 0.000(3) 0.010(3)
C62 0.038(4) 0.023(3) 0.017(3) -0.001(2) 0.011(3) -0.003(3)
C63 0.035(4) 0.105(7) 0.025(4) 0.003(4) 0.012(3) 0.040(4)
C64 0.033(4) 0.086(6) 0.013(3) 0.006(3) 0.002(3) 0.024(4)
C65 0.046(5) 0.038(4) 0.044(4) 0.003(3) 0.005(3) -0.002(3)
Cl1 0.0473(11) 0.0497(11) 0.0490(11) -0.0028(9) 0.0089(8) -0.0025(9)
Cl2 0.0425(12) 0.0810(16) 0.0868(16) 0.0262(13) 0.0075(11) -0.0091(11)
Cl3 0.0864(17) 0.0698(15) 0.0487(12) 0.0077(10) 0.0158(11) 0.0088(13)
C66 0.071(6) 0.062(6) 0.046(5) 0.000(4) 0.001(4) 0.014(5)
Cl4 0.0626(14) 0.0580(13) 0.0525(12) -0.0097(10) 0.0123(9) 0.0069(10)
Cl5 0.0667(16) 0.0844(17) 0.0758(16) 0.0044(13) 0.0142(12) 0.0081(13)
Cl6 0.0688(16) 0.0681(15) 0.0868(16) -0.0323(13) 0.0056(12) 0.0030(12)
C67 0.025(3) 0.030(4) 0.032(3) -0.009(3) 0.003(3) 0.003(3)
Cl7 0.0631(13) 0.0467(11) 0.0457(11) 0.0163(9) -0.0113(9) 0.0010(10)
Cl8 0.0341(9) 0.0287(8) 0.0252(8) 0.0007(6) 0.0033(6) 0.0070(7)
Cl9 0.0465(12) 0.0554(12) 0.0721(13) -0.0150(10) 0.0235(10) 0.0147(10)

loop_
_atom_type_symbol
_atom_type_description
_atom_type_scat_dispersion_real
_atom_type_scat_dispersion_imag
_atom_type_scat_source
C C 0.0033 0.0016 'International Tables Vol C Tables 4.2.6.8 and 6.1.1.4'
H H 0.0000 0.0000 'International Tables Vol C Tables 4.2.6.8 and 6.1.1.4'
Cl Cl 0.1484 0.1585 'International Tables Vol C Tables 4.2.6.8 and 6.1.1.4'

loop_
_geom_angle_atom_site_label_1
_geom_angle_atom_site_label_2
_geom_angle_atom_site_label_3
_geom_angle
C2 C1 C6 112.9(5)
C2 C1 H30 109.0
C6 C1 H30 109.0
C2 C1 H31 109.0
C6 C1 H31 109.0
H30 C1 H31 107.8
C1 C2 C3 110.4(5)
C1 C2 H32 109.6
C3 C2 H32 109.6
C1 C2 H33 109.6
C3 C2 H33 109.6
H32 C2 H33 108.1
C26 C3 C4 107.7(5)
C26 C3 C2 106.5(5)
C4 C3 C2 106.0(5)
C26 C3 H34 112.1
C4 C3 H34 112.1
C2 C3 H34 112.1
C5 C4 C3 112.6(5)
C5 C4 H1 123.7
C3 C4 H1 123.7
C4 C5 C6 112.4(5)
C4 C5 H2 123.8
C6 C5 H2 123.8
C7 C6 C5 106.2(4)
C7 C6 C1 107.6(4)
C5 C6 C1 105.9(4)
C7 C6 H35 112.3
C5 C6 H35 112.3
C1 C6 H35 112.3
C8 C7 C26 120.7(5)
C8 C7 C6 128.1(5)
C26 C7 C6 111.2(4)
C7 C8 C9 121.2(4)
C7 C8 H3 119.4
C9 C8 H3 119.4
C10 C9 C24 120.6(4)
C10 C9 C8 122.1(4)
C24 C9 C8 117.3(5)
C9 C10 C11 119.0(4)
C9 C10 C42 122.0(4)
C11 C10 C42 119.0(4)
C10 C11 C12 121.4(4)
C10 C11 C22 119.9(4)
C12 C11 C22 118.6(4)
C13 C12 C11 120.8(4)
C13 C12 H4 119.6
C11 C12 H4 119.6
C12 C13 C20 120.6(5)
C12 C13 C14 127.6(4)
C20 C13 C14 111.7(4)
C13 C14 C19 106.2(4)
C13 C14 C15 108.2(4)
C19 C14 C15 105.4(4)
C13 C14 H36 112.2
C19 C14 H36 112.2
C15 C14 H36 112.2
C16 C15 C14 112.4(5)
C16 C15 H5 123.8
C14 C15 H5 123.8
C15 C16 C17 112.4(5)
C15 C16 H6 123.8
C17 C16 H6 123.8
C20 C17 C16 108.1(4)
C20 C17 C18 106.4(4)
C16 C17 C18 106.1(4)
C20 C17 H37 112.0
C16 C17 H37 112.0
C18 C17 H37 112.0
C19 C18 C17 112.0(4)
C19 C18 H38 109.2
C17 C18 H38 109.2
C19 C18 H39 109.2
C17 C18 H39 109.2
H38 C18 H39 107.9
C18 C19 C14 111.5(5)
C18 C19 H40 109.3
C14 C19 H40 109.3
C18 C19 H41 109.3
C14 C19 H41 109.3
H40 C19 H41 108.0
C21 C20 C13 119.7(5)
C21 C20 C17 127.7(5)
C13 C20 C17 112.6(5)
C20 C21 C22 122.3(5)
C20 C21 H7 118.8
C22 C21 H7 118.8
C23 C22 C21 122.5(4)
C23 C22 C11 119.6(4)
C21 C22 C11 117.9(5)
C24 C23 C22 120.4(4)
C24 C23 C27 119.2(5)
C22 C23 C27 120.4(4)
C23 C24 C25 120.3(4)
C23 C24 C9 120.2(5)
C25 C24 C9 119.4(4)
C26 C25 C24 121.4(5)
C26 C25 H8 119.3
C24 C25 H8 119.3
C25 C26 C7 119.7(5)
C25 C26 C3 126.9(5)
C7 C26 C3 113.4(4)
C32 C27 C28 118.8(4)
C32 C27 C23 121.9(5)
C28 C27 C23 119.2(5)
C27 C28 C29 120.9(5)
C27 C28 H9 119.5
C29 C28 H9 119.5
C30 C29 C28 119.8(5)
C30 C29 H10 120.1
C28 C29 H10 120.1
C31 C30 C29 119.8(5)
C31 C30 H11 120.1
C29 C30 H11 120.1
C30 C31 C32 119.9(5)
C30 C31 H12 120.1
C32 C31 H12 120.1
C27 C32 C31 120.8(5)
C27 C32 H13 119.6
C31 C32 H13 119.6
C39 C33 C38 107.3(5)
C39 C33 C34 106.5(4)
C38 C33 C34 106.1(4)
C39 C33 H42 112.2
C38 C33 H42 112.2
C34 C33 H42 112.2
C35 C34 C33 111.6(5)
C35 C34 H43 109.3
C33 C34 H43 109.3
C35 C34 H44 109.3
C33 C34 H44 109.3
H43 C34 H44 108.0
C34 C35 C36 113.2(5)
C34 C35 H45 108.9
C36 C35 H45 108.9
C34 C35 H46 108.9
C36 C35 H46 108.9
H45 C35 H46 107.8
C58 C36 C35 105.9(4)
C58 C36 C37 107.1(4)
C35 C36 C37 105.9(5)
C58 C36 H47 112.5
C35 C36 H47 112.5
C37 C36 H47 112.5
C38 C37 C36 112.2(5)
C38 C37 H14 123.9
C36 C37 H14 123.9
C37 C38 C33 112.4(5)
C37 C38 H15 123.8
C33 C38 H15 123.8
C40 C39 C58 121.2(5)
C40 C39 C33 126.8(5)
C58 C39 C33 112.1(5)
C39 C40 C41 121.1(5)
C39 C40 H16 119.5
C41 C40 H16 119.5
C42 C41 C40 121.6(4)
C42 C41 C56 120.4(5)
C40 C41 C56 118.0(4)
C41 C42 C43 119.7(4)
C41 C42 C10 120.6(4)
C43 C42 C10 119.6(4)
C42 C43 C44 121.4(4)
C42 C43 C54 119.8(5)
C44 C43 C54 118.8(5)
C45 C44 C43 120.9(5)
C45 C44 H17 119.6
C43 C44 H17 119.6
C44 C45 C52 119.9(5)
C44 C45 C46 128.0(5)
C52 C45 C46 112.0(5)
C45 C46 C47 107.3(4)
C45 C46 C51 106.8(4)
C47 C46 C51 106.5(5)
C45 C46 H48 111.9
C47 C46 H48 111.9
C51 C46 H48 111.9
C48 C47 C46 112.2(5)
C48 C47 H18 123.9
C46 C47 H18 123.9
C47 C48 C49 112.3(5)
C47 C48 H19 123.9
C49 C48 H19 123.9
C52 C49 C48 107.3(4)
C52 C49 C50 106.5(4)
C48 C49 C50 106.8(4)
C52 C49 H49 112.0
C48 C49 H49 112.0
C50 C49 H49 112.0
C51 C50 C49 111.5(5)
C51 C50 H50 109.3
C49 C50 H50 109.3
C51 C50 H51 109.3
C49 C50 H51 109.3
H50 C50 H51 108.0
C50 C51 C46 111.4(5)
C50 C51 H52 109.4
C46 C51 H52 109.4
C50 C51 H53 109.4
C46 C51 H53 109.4
H52 C51 H53 108.0
C53 C52 C45 120.3(5)
C53 C52 C49 127.4(5)
C45 C52 C49 112.3(4)
C52 C53 C54 121.8(5)
C52 C53 H20 119.1
C54 C53 H20 119.1
C55 C54 C53 121.9(4)
C55 C54 C43 119.8(5)
C53 C54 C43 118.3(4)
C56 C55 C54 120.4(4)
C56 C55 C59 120.3(4)
C54 C55 C59 119.4(4)
C55 C56 C57 121.2(4)
C55 C56 C41 119.8(4)
C57 C56 C41 119.0(5)
C58 C57 C56 121.1(5)
C58 C57 H21 119.5
C56 C57 H21 119.5
C57 C58 C39 119.7(5)
C57 C58 C36 127.6(5)
C39 C58 C36 112.6(5)
C64 C59 C60 117.4(5)
C64 C59 C55 121.8(5)
C60 C59 C55 120.7(5)
C59 C60 C61 121.2(6)
C59 C60 H22 119.4
C61 C60 H22 119.4
C62 C61 C60 121.1(5)
C62 C61 H23 119.4
C60 C61 H23 119.4
C61 C62 C63 118.4(5)
C61 C62 H24 120.8
C63 C62 H24 120.8
C62 C63 C64 120.5(6)
C62 C63 H25 119.7
C64 C63 H25 119.7
C59 C64 C63 121.3(6)
C59 C64 H26 119.4
C63 C64 H26 119.4
Cl1 C65 Cl3 111.6(4)
Cl1 C65 Cl2 111.0(4)
Cl3 C65 Cl2 110.0(4)
Cl1 C65 H27 108.1
Cl3 C65 H27 108.1
Cl2 C65 H27 108.1
Cl6 C66 Cl4 109.4(5)
Cl6 C66 Cl5 109.5(5)
Cl4 C66 Cl5 110.4(4)
Cl6 C66 H28 109.2
Cl4 C66 H28 109.2
Cl5 C66 H28 109.2
Cl7 C67 Cl8 112.0(3)
Cl7 C67 Cl9 110.6(3)
Cl8 C67 Cl9 109.2(3)
Cl7 C67 H29 108.3
Cl8 C67 H29 108.3
Cl9 C67 H29 108.3

loop_
_geom_bond_atom_site_label_1
_geom_bond_atom_site_label_2
_geom_bond_distance
C1 C2 1.459(8)
C1 C6 1.530(8)
C1 H30 0.9900
C1 H31 0.9900
C2 C3 1.534(9)
C2 H32 0.9900
C2 H33 0.9900
C3 C26 1.509(7)
C3 C4 1.517(8)
C3 H34 1.0000
C4 C5 1.421(8)
C4 H1 0.9500
C5 C6 1.528(8)
C5 H2 0.9500
C6 C7 1.515(7)
C6 H35 1.0000
C7 C8 1.358(7)
C7 C26 1.439(7)
C8 C9 1.448(7)
C8 H3 0.9500
C9 C10 1.403(7)
C9 C24 1.437(7)
C10 C11 1.428(7)
C10 C42 1.506(7)
C11 C12 1.434(7)
C11 C22 1.451(7)
C12 C13 1.360(7)
C12 H4 0.9500
C13 C20 1.445(7)
C13 C14 1.517(7)
C14 C19 1.546(8)
C14 C15 1.549(8)
C14 H36 1.0000
C15 C16 1.414(7)
C15 H5 0.9500
C16 C17 1.527(8)
C16 H6 0.9500
C17 C20 1.508(7)
C17 C18 1.542(8)
C17 H37 1.0000
C18 C19 1.442(7)
C18 H38 0.9900
C18 H39 0.9900
C19 H40 0.9900
C19 H41 0.9900
C20 C21 1.348(7)
C21 C22 1.428(7)
C21 H7 0.9500
C22 C23 1.402(7)
C23 C24 1.399(7)
C23 C27 1.505(6)
C24 C25 1.429(7)
C25 C26 1.354(7)
C25 H8 0.9500
C27 C32 1.374(7)
C27 C28 1.380(8)
C28 C29 1.389(7)
C28 H9 0.9500
C29 C30 1.379(8)
C29 H10 0.9500
C30 C31 1.376(8)
C30 H11 0.9500
C31 C32 1.395(7)
C31 H12 0.9500
C32 H13 0.9500
C33 C39 1.501(7)
C33 C38 1.525(8)
C33 C34 1.549(8)
C33 H42 1.0000
C34 C35 1.411(8)
C34 H43 0.9900
C34 H44 0.9900
C35 C36 1.529(8)
C35 H45 0.9900
C35 H46 0.9900
C36 C58 1.512(7)
C36 C37 1.532(8)
C36 H47 1.0000
C37 C38 1.422(8)
C37 H14 0.9500
C38 H15 0.9500
C39 C40 1.352(7)
C39 C58 1.436(7)
C40 C41 1.430(7)
C40 H16 0.9500
C41 C42 1.394(7)
C41 C56 1.454(7)
C42 C43 1.425(7)
C43 C44 1.427(7)
C43 C54 1.446(7)
C44 C45 1.368(7)
C44 H17 0.9500
C45 C52 1.438(7)
C45 C46 1.509(7)
C46 C47 1.530(8)
C46 C51 1.535(8)
C46 H48 1.0000
C47 C48 1.417(8)
C47 H18 0.9500
C48 C49 1.527(8)
C48 H19 0.9500
C49 C52 1.508(7)
C49 C50 1.533(7)
C49 H49 1.0000
C50 C51 1.454(8)
C50 H50 0.9900
C50 H51 0.9900
C51 H52 0.9900
C51 H53 0.9900
C52 C53 1.354(7)
C53 C54 1.416(7)
C53 H20 0.9500
C54 C55 1.413(7)
C55 C56 1.397(7)
C55 C59 1.500(7)
C56 C57 1.423(7)
C57 C58 1.366(7)
C57 H21 0.9500
C59 C64 1.371(8)
C59 C60 1.370(7)
C60 C61 1.386(8)
C60 H22 0.9500
C61 C62 1.358(8)
C61 H23 0.9500
C62 C63 1.369(9)
C62 H24 0.9500
C63 C64 1.391(8)
C63 H25 0.9500
C64 H26 0.9500
C65 Cl1 1.741(7)
C65 Cl3 1.745(7)
C65 Cl2 1.771(7)
C65 H27 1.0000
C66 Cl6 1.752(8)
C66 Cl4 1.759(9)
C66 Cl5 1.772(8)
C66 H28 1.0000
C67 Cl7 1.728(6)
C67 Cl8 1.753(6)
C67 Cl9 1.773(6)
C67 H29 1.0000

loop_
_geom_torsion_atom_site_label_1
_geom_torsion_atom_site_label_2
_geom_torsion_atom_site_label_3
_geom_torsion_atom_site_label_4
_geom_torsion
C6 C1 C2 C3 1.8(7)
C1 C2 C3 C26 55.8(6)
C1 C2 C3 C4 -58.7(6)
C26 C3 C4 C5 -55.3(6)
C2 C3 C4 C5 58.4(6)
C3 C4 C5 C6 0.3(7)
C4 C5 C6 C7 57.0(6)
C4 C5 C6 C1 -57.2(6)
C2 C1 C6 C7 -57.6(6)
C2 C1 C6 C5 55.6(6)
C5 C6 C7 C8 118.7(6)
C1 C6 C7 C8 -128.3(6)
C5 C6 C7 C26 -59.4(6)
C1 C6 C7 C26 53.6(6)
C26 C7 C8 C9 -3.0(8)
C6 C7 C8 C9 179.0(5)
C7 C8 C9 C10 177.9(5)
C7 C8 C9 C24 -2.4(7)
C24 C9 C10 C11 0.3(7)
C8 C9 C10 C11 -179.9(5)
C24 C9 C10 C42 178.8(5)
C8 C9 C10 C42 -1.5(8)
C9 C10 C11 C12 178.6(5)
C42 C10 C11 C12 0.1(7)
C9 C10 C11 C22 -3.0(7)
C42 C10 C11 C22 178.5(5)
C10 C11 C12 C13 176.9(5)
C22 C11 C12 C13 -1.5(7)
C11 C12 C13 C20 -0.3(8)
C11 C12 C13 C14 -178.3(5)
C12 C13 C14 C19 119.2(6)
C20 C13 C14 C19 -58.9(6)
C12 C13 C14 C15 -128.1(6)
C20 C13 C14 C15 53.8(6)
C13 C14 C15 C16 -55.8(6)
C19 C14 C15 C16 57.5(6)
C14 C15 C16 C17 0.7(7)
C15 C16 C17 C20 55.6(6)
C15 C16 C17 C18 -58.2(6)
C20 C17 C18 C19 -58.0(6)
C16 C17 C18 C19 57.0(6)
C17 C18 C19 C14 1.3(7)
C13 C14 C19 C18 56.7(6)
C15 C14 C19 C18 -57.9(6)
C12 C13 C20 C21 2.2(8)
C14 C13 C20 C21 -179.5(5)
C12 C13 C20 C17 -176.3(5)
C14 C13 C20 C17 2.0(6)
C16 C17 C20 C21 124.4(6)
C18 C17 C20 C21 -122.1(6)
C16 C17 C20 C13 -57.3(6)
C18 C17 C20 C13 56.3(6)
C13 C20 C21 C22 -2.2(8)
C17 C20 C21 C22 176.0(5)
C20 C21 C22 C23 -178.0(5)
C20 C21 C22 C11 0.5(8)
C10 C11 C22 C23 1.4(7)
C12 C11 C22 C23 179.9(5)
C10 C11 C22 C21 -177.0(5)
C12 C11 C22 C21 1.4(7)
C21 C22 C23 C24 -178.7(5)
C11 C22 C23 C24 2.9(8)
C21 C22 C23 C27 4.0(8)
C11 C22 C23 C27 -174.4(5)
C22 C23 C24 C25 173.4(5)
C27 C23 C24 C25 -9.2(7)
C22 C23 C24 C9 -5.6(8)
C27 C23 C24 C9 171.7(5)
C10 C9 C24 C23 4.0(7)
C8 C9 C24 C23 -175.7(5)
C10 C9 C24 C25 -175.0(5)
C8 C9 C24 C25 5.2(7)
C23 C24 C25 C26 178.2(5)
C9 C24 C25 C26 -2.8(8)
C24 C25 C26 C7 -2.7(8)
C24 C25 C26 C3 176.4(5)
C8 C7 C26 C25 5.7(8)
C6 C7 C26 C25 -176.0(5)
C8 C7 C26 C3 -173.6(5)
C6 C7 C26 C3 4.7(7)
C4 C3 C26 C25 -126.6(6)
C2 C3 C26 C25 120.1(6)
C4 C3 C26 C7 52.6(6)
C2 C3 C26 C7 -60.8(6)
C24 C23 C27 C32 96.6(6)
C22 C23 C27 C32 -86.0(7)
C24 C23 C27 C28 -80.4(6)
C22 C23 C27 C28 97.0(6)
C32 C27 C28 C29 0.7(8)
C23 C27 C28 C29 177.7(5)
C27 C28 C29 C30 -1.3(9)
C28 C29 C30 C31 1.7(9)
C29 C30 C31 C32 -1.4(9)
C28 C27 C32 C31 -0.3(8)
C23 C27 C32 C31 -177.3(5)
C30 C31 C32 C27 0.7(9)
C39 C33 C34 C35 56.5(6)
C38 C33 C34 C35 -57.6(6)
C33 C34 C35 C36 0.9(7)
C34 C35 C36 C58 -57.1(6)
C34 C35 C36 C37 56.4(6)
C58 C36 C37 C38 55.0(6)
C35 C36 C37 C38 -57.6(6)
C36 C37 C38 C33 1.2(7)
C39 C33 C38 C37 -57.3(6)
C34 C33 C38 C37 56.3(6)
C38 C33 C39 C40 -123.3(6)
C34 C33 C39 C40 123.4(6)
C38 C33 C39 C58 56.3(6)
C34 C33 C39 C58 -57.0(6)
C58 C39 C40 C41 1.0(8)
C33 C39 C40 C41 -179.5(5)
C39 C40 C41 C42 -178.9(5)
C39 C40 C41 C56 0.3(7)
C40 C41 C42 C43 -177.2(5)
C56 C41 C42 C43 3.6(7)
C40 C41 C42 C10 3.6(7)
C56 C41 C42 C10 -175.6(4)
C9 C10 C42 C41 -93.2(6)
C11 C10 C42 C41 85.2(6)
C9 C10 C42 C43 87.6(6)
C11 C10 C42 C43 -94.0(6)
C41 C42 C43 C44 180.0(5)
C10 C42 C43 C44 -0.8(7)
C41 C42 C43 C54 -1.3(7)
C10 C42 C43 C54 177.9(4)
C42 C43 C44 C45 179.7(5)
C54 C43 C44 C45 0.9(8)
C43 C44 C45 C52 -0.1(8)
C43 C44 C45 C46 179.5(5)
C44 C45 C46 C47 -123.4(6)
C52 C45 C46 C47 56.3(6)
C44 C45 C46 C51 122.7(6)
C52 C45 C46 C51 -57.6(6)
C45 C46 C47 C48 -56.3(6)
C51 C46 C47 C48 57.8(6)
C46 C47 C48 C49 -0.1(7)
C47 C48 C49 C52 56.4(6)
C47 C48 C49 C50 -57.5(6)
C52 C49 C50 C51 -57.5(6)
C48 C49 C50 C51 56.8(6)
C49 C50 C51 C46 0.4(7)
C45 C46 C51 C50 57.0(6)
C47 C46 C51 C50 -57.5(6)
C44 C45 C52 C53 -0.3(8)
C46 C45 C52 C53 -180.0(5)
C44 C45 C52 C49 179.6(5)
C46 C45 C52 C49 -0.1(6)
C48 C49 C52 C53 123.6(6)
C50 C49 C52 C53 -122.3(6)
C48 C49 C52 C45 -56.3(6)
C50 C49 C52 C45 57.8(6)
C45 C52 C53 C54 -0.2(8)
C49 C52 C53 C54 179.9(5)
C52 C53 C54 C55 -177.3(5)
C52 C53 C54 C43 1.0(7)
C42 C43 C54 C55 -1.8(7)
C44 C43 C54 C55 177.0(5)
C42 C43 C54 C53 179.9(5)
C44 C43 C54 C53 -1.4(7)
C53 C54 C55 C56 -179.2(5)
C43 C54 C55 C56 2.5(7)
C53 C54 C55 C59 1.2(7)
C43 C54 C55 C59 -177.1(5)
C54 C55 C56 C57 178.7(5)
C59 C55 C56 C57 -1.6(7)
C54 C55 C56 C41 -0.2(7)
C59 C55 C56 C41 179.4(5)
C42 C41 C56 C55 -2.9(7)
C40 C41 C56 C55 177.9(5)
C42 C41 C56 C57 178.1(5)
C40 C41 C56 C57 -1.1(7)
C55 C56 C57 C58 -178.4(5)
C41 C56 C57 C58 0.6(7)
C56 C57 C58 C39 0.6(8)
C56 C57 C58 C36 179.0(5)
C40 C39 C58 C57 -1.4(8)
C33 C39 C58 C57 179.0(5)
C40 C39 C58 C36 179.9(5)
C33 C39 C58 C36 0.3(7)
C35 C36 C58 C57 -121.9(6)
C37 C36 C58 C57 125.4(6)
C35 C36 C58 C39 56.6(6)
C37 C36 C58 C39 -56.1(6)
C56 C55 C59 C64 -91.0(7)
C54 C55 C59 C64 88.6(7)
C56 C55 C59 C60 85.8(7)
C54 C55 C59 C60 -94.5(6)
C64 C59 C60 C61 -2.5(9)
C55 C59 C60 C61 -179.4(5)
C59 C60 C61 C62 2.7(10)
C60 C61 C62 C63 -1.0(10)
C61 C62 C63 C64 -0.7(12)
C60 C59 C64 C63 0.7(11)
C55 C59 C64 C63 177.6(7)
C62 C63 C64 C59 0.9(13)
